data_4347771
loop_
_publ_author_name
'Younis, Fadi M.'
'Krieck, Sven'
'Al-Shboul, Tareq M A'
'G\"orls, Helmar'
'Westerhausen, Matthias'

_publ_section_title
;
 Calcium-Mediated Catalytic Synthesis of
 1-(Diorganylamino)-1,4-diphenyl-4-(diphenylphosphanyl)buta-1,3-dienes.
;
_journal_issue 9
_journal_name_full 'Inorganic chemistry'
_journal_page_first 4676
_journal_page_last 4682
_journal_paper_doi 10.1021/acs.inorgchem.6b00586
_journal_volume 55
_journal_year 2016
_chemical_formula_moiety 'C40 H32 N P'
_chemical_formula_sum 'C40 H32 N P'
_chemical_formula_weight 557.64
_space_group_IT_number 2
_space_group_name_Hall '-P 1'
_space_group_name_H-M_alt 'P -1'
_symmetry_cell_setting triclinic
_symmetry_space_group_name_Hall '-P 1'
_symmetry_space_group_name_H-M 'P -1'
_atom_sites_solution_hydrogens geom
_atom_sites_solution_primary direct
_atom_sites_solution_secondary difmap
_audit_creation_method SHELXL-97
_cell_angle_alpha 106.838(2)
_cell_angle_beta 106.730(2)
_cell_angle_gamma 107.369(1)
_cell_formula_units_Z 2
_cell_length_a 11.3437(3)
_cell_length_b 12.0582(3)
_cell_length_c 13.3030(4)
_cell_measurement_reflns_used 8655
_cell_measurement_temperature 133(2)
_cell_measurement_theta_max 27.48
_cell_measurement_theta_min 2.16
_cell_volume 1516.24(8)
_computing_cell_refinement DENZO
_computing_data_collection COLLECT
_computing_data_reduction DENZO
_computing_molecular_graphics SHELXTL/PC
_computing_publication_material SHELXL-97
_computing_structure_refinement 'SHELXL-97 (Sheldrick, 2008)'
_computing_structure_solution 'SHELXS-97 (Sheldrick, 2008)'
_diffrn_ambient_temperature 133(2)
_diffrn_measured_fraction_theta_full 0.962
_diffrn_measured_fraction_theta_max 0.962
_diffrn_measurement_device_type KappaCCD
_diffrn_measurement_method 'phi- + omega-scan'
_diffrn_radiation_monochromator graphite
_diffrn_radiation_source 'fine-focus sealed tube'
_diffrn_radiation_type MoK\a
_diffrn_radiation_wavelength 0.71073
_diffrn_reflns_av_R_equivalents 0.0249
_diffrn_reflns_av_sigmaI/netI 0.0463
_diffrn_reflns_limit_h_max 14
_diffrn_reflns_limit_h_min -13
_diffrn_reflns_limit_k_max 15
_diffrn_reflns_limit_k_min -15
_diffrn_reflns_limit_l_max 17
_diffrn_reflns_limit_l_min -12
_diffrn_reflns_number 8655
_diffrn_reflns_theta_full 27.48
_diffrn_reflns_theta_max 27.48
_diffrn_reflns_theta_min 2.16
_exptl_absorpt_coefficient_mu 0.120
_exptl_absorpt_correction_T_max 0.7456
_exptl_absorpt_correction_T_min 0.6658
_exptl_absorpt_correction_type multi-scan
_exptl_absorpt_process_details 'SADABS, Bruker-AXS, 2002'
_exptl_crystal_colour yellow
_exptl_crystal_density_diffrn 1.221
_exptl_crystal_density_method 'not measured'
_exptl_crystal_description prism
_exptl_crystal_F_000 588
_exptl_crystal_size_max 0.065
_exptl_crystal_size_mid 0.065
_exptl_crystal_size_min 0.054
_refine_diff_density_max 1.184
_refine_diff_density_min -0.388
_refine_diff_density_rms 0.066
_refine_ls_extinction_method none
_refine_ls_goodness_of_fit_ref 1.067
_refine_ls_hydrogen_treatment refall
_refine_ls_matrix_type full
_refine_ls_number_parameters 507
_refine_ls_number_reflns 6692
_refine_ls_number_restraints 0
_refine_ls_restrained_S_all 1.067
_refine_ls_R_factor_all 0.0882
_refine_ls_R_factor_gt 0.0706
_refine_ls_shift/su_max 0.000
_refine_ls_shift/su_mean 0.000
_refine_ls_structure_factor_coef Fsqd
_refine_ls_weighting_details 'calc w=1/[\s^2^(Fo^2^)+(0.0363P)^2^+3.2131P] where P=(Fo^2^+2Fc^2^)/3'
_refine_ls_weighting_scheme calc
_refine_ls_wR_factor_gt 0.1480
_refine_ls_wR_factor_ref 0.1625
_reflns_number_gt 5562
_reflns_number_total 6692
_reflns_threshold_expression >2sigma(I)
_cod_data_source_file ic6b00586_si_002.cif
_cod_data_source_block FO4447
_cod_original_cell_volume 1516.24(7)
_cod_database_code 4347771

loop_
_symmetry_equiv_pos_as_xyz
'x, y, z'
'-x, -y, -z'

loop_
_atom_site_label
_atom_site_type_symbol
_atom_site_fract_x
_atom_site_fract_y
_atom_site_fract_z
_atom_site_U_iso_or_equiv
_atom_site_adp_type
_atom_site_occupancy
_atom_site_symmetry_multiplicity
_atom_site_calc_flag
P1 P 0.91814(7) 0.64491(6) 0.19744(6) 0.01984(16) Uani 1 1 d
N1 N 1.0450(2) 0.7860(2) -0.21123(18) 0.0217(5) Uani 1 1 d
C1 C 0.8892(3) 0.6612(2) 0.0609(2) 0.0192(5) Uani 1 1 d
C2 C 0.9921(3) 0.7256(2) 0.0389(2) 0.0195(5) Uani 1 1 d
C3 C 0.9815(3) 0.7234(2) -0.0726(2) 0.0197(5) Uani 1 1 d
C4 C 1.0793(3) 0.7904(2) -0.0973(2) 0.0193(5) Uani 1 1 d
C5 C 0.8735(2) 0.7659(2) 0.2747(2) 0.0195(5) Uani 1 1 d
C6 C 0.8796(3) 0.7776(3) 0.3843(2) 0.0250(6) Uani 1 1 d
C7 C 0.8370(3) 0.8607(3) 0.4444(2) 0.0298(6) Uani 1 1 d
C8 C 0.7836(3) 0.9305(3) 0.3949(2) 0.0304(6) Uani 1 1 d
C9 C 0.7735(3) 0.9179(3) 0.2853(2) 0.0265(6) Uani 1 1 d
C10 C 0.8202(3) 0.8377(2) 0.2265(2) 0.0225(5) Uani 1 1 d
C11 C 1.1023(3) 0.7129(2) 0.2687(2) 0.0203(5) Uani 1 1 d
C12 C 1.1613(3) 0.6265(3) 0.2626(2) 0.0287(6) Uani 1 1 d
C13 C 1.3007(3) 0.6680(3) 0.3102(3) 0.0351(7) Uani 1 1 d
C14 C 1.3833(3) 0.7968(3) 0.3666(3) 0.0343(7) Uani 1 1 d
C15 C 1.3272(3) 0.8849(3) 0.3752(2) 0.0300(6) Uani 1 1 d
C16 C 1.1869(3) 0.8435(3) 0.3269(2) 0.0232(5) Uani 1 1 d
C17 C 0.7463(3) 0.5904(2) -0.0247(2) 0.0201(5) Uani 1 1 d
C18 C 0.6648(3) 0.4694(3) -0.0373(2) 0.0248(5) Uani 1 1 d
C19 C 0.5320(3) 0.4030(3) -0.1190(3) 0.0336(7) Uani 1 1 d
C20 C 0.4774(3) 0.4556(3) -0.1894(3) 0.0354(7) Uani 1 1 d
C21 C 0.5541(3) 0.5752(3) -0.1767(3) 0.0309(6) Uani 1 1 d
C22 C 0.6867(3) 0.6432(3) -0.0948(2) 0.0231(5) Uani 1 1 d
C23 C 1.2215(3) 0.8766(2) -0.0143(2) 0.0202(5) Uani 1 1 d
C24 C 1.2826(3) 0.9967(3) -0.0130(2) 0.0229(5) Uani 1 1 d
C25 C 1.4132(3) 1.0808(3) 0.0657(2) 0.0271(6) Uani 1 1 d
C26 C 1.4867(3) 1.0463(3) 0.1457(2) 0.0277(6) Uani 1 1 d
C27 C 1.4278(3) 0.9268(3) 0.1440(2) 0.0260(6) Uani 1 1 d
C28 C 1.2969(3) 0.8425(3) 0.0649(2) 0.0216(5) Uani 1 1 d
C29 C 0.9116(3) 0.7744(2) -0.2713(2) 0.0209(5) Uani 1 1 d
C30 C 0.8725(3) 0.8686(3) -0.2233(3) 0.0286(6) Uani 1 1 d
C31 C 0.7426(3) 0.8572(3) -0.2771(3) 0.0355(7) Uani 1 1 d
C32 C 0.6510(3) 0.7540(4) -0.3784(3) 0.0410(8) Uani 1 1 d
C33 C 0.6906(3) 0.6606(4) -0.4278(3) 0.0398(8) Uani 1 1 d
C34 C 0.8199(3) 0.6700(3) -0.3743(2) 0.0270(6) Uani 1 1 d
C35 C 1.1118(2) 0.7362(2) -0.2766(2) 0.0182(5) Uani 1 1 d
C36 C 1.1184(3) 0.7677(3) -0.3683(2) 0.0232(5) Uani 1 1 d
C37 C 1.1856(3) 0.7216(3) -0.4306(2) 0.0297(6) Uani 1 1 d
C38 C 1.2455(3) 0.6427(3) -0.4034(2) 0.0292(6) Uani 1 1 d
C39 C 1.2366(3) 0.6102(3) -0.3136(2) 0.0273(6) Uani 1 1 d
C40 C 1.1706(3) 0.6566(2) -0.2497(2) 0.0218(5) Uani 1 1 d
H28 H 1.256(3) 0.757(3) 0.063(2) 0.012(6) Uiso 1 1 d
H40 H 1.160(3) 0.629(3) -0.189(3) 0.025(8) Uiso 1 1 d
H22 H 0.736(3) 0.725(3) -0.088(3) 0.033(9) Uiso 1 1 d
H27 H 1.483(3) 0.903(3) 0.202(2) 0.021(7) Uiso 1 1 d
H2 H 1.078(3) 0.774(3) 0.101(3) 0.023(7) Uiso 1 1 d
H9 H 0.737(3) 0.967(3) 0.250(3) 0.022(7) Uiso 1 1 d
H3 H 0.895(3) 0.671(3) -0.136(3) 0.023(7) Uiso 1 1 d
H37 H 1.188(3) 0.742(3) -0.494(3) 0.027(8) Uiso 1 1 d
H24 H 1.229(3) 1.019(3) -0.071(3) 0.030(8) Uiso 1 1 d
H34 H 0.844(3) 0.605(3) -0.406(3) 0.027(8) Uiso 1 1 d
H6 H 0.915(3) 0.729(3) 0.417(3) 0.031(8) Uiso 1 1 d
H39 H 1.278(3) 0.557(3) -0.292(3) 0.032(8) Uiso 1 1 d
H13 H 1.341(3) 0.604(3) 0.305(3) 0.036(9) Uiso 1 1 d
H12 H 1.105(3) 0.537(3) 0.224(3) 0.031(8) Uiso 1 1 d
H16 H 1.152(3) 0.905(3) 0.336(3) 0.031(8) Uiso 1 1 d
H26 H 1.578(3) 1.107(3) 0.200(3) 0.030(8) Uiso 1 1 d
H21 H 0.521(3) 0.613(3) -0.224(3) 0.034(9) Uiso 1 1 d
H30 H 0.938(4) 0.945(3) -0.151(3) 0.040(9) Uiso 1 1 d
H20 H 0.388(4) 0.409(3) -0.246(3) 0.038(9) Uiso 1 1 d
H36 H 1.079(3) 0.826(3) -0.385(3) 0.032(8) Uiso 1 1 d
H10 H 0.811(3) 0.827(3) 0.147(3) 0.036(9) Uiso 1 1 d
H18 H 0.702(3) 0.435(3) 0.014(3) 0.030(8) Uiso 1 1 d
H14 H 1.475(4) 0.824(3) 0.396(3) 0.043(10) Uiso 1 1 d
H7 H 0.846(3) 0.871(3) 0.522(3) 0.034(9) Uiso 1 1 d
H25 H 1.449(4) 1.165(3) 0.065(3) 0.040(9) Uiso 1 1 d
H33 H 0.632(4) 0.590(4) -0.493(3) 0.042(10) Uiso 1 1 d
H31 H 0.717(4) 0.923(3) -0.241(3) 0.044(10) Uiso 1 1 d
H19 H 0.478(3) 0.320(3) -0.126(3) 0.035(9) Uiso 1 1 d
H38 H 1.295(4) 0.609(3) -0.448(3) 0.045(10) Uiso 1 1 d
H15 H 1.386(3) 0.980(3) 0.416(3) 0.038(9) Uiso 1 1 d
H32 H 0.561(4) 0.744(4) -0.418(3) 0.056(11) Uiso 1 1 d
H8 H 0.751(4) 0.990(3) 0.434(3) 0.043(10) Uiso 1 1 d

loop_
_atom_site_aniso_label
_atom_site_aniso_U_11
_atom_site_aniso_U_22
_atom_site_aniso_U_33
_atom_site_aniso_U_23
_atom_site_aniso_U_13
_atom_site_aniso_U_12
P1 0.0210(3) 0.0203(3) 0.0191(3) 0.0093(3) 0.0085(3) 0.0083(3)
N1 0.0180(10) 0.0324(12) 0.0154(10) 0.0086(9) 0.0068(8) 0.0126(9)
C1 0.0213(12) 0.0199(12) 0.0174(11) 0.0083(10) 0.0080(10) 0.0093(10)
C2 0.0169(12) 0.0210(12) 0.0184(12) 0.0078(10) 0.0053(10) 0.0074(10)
C3 0.0175(12) 0.0224(12) 0.0169(11) 0.0068(10) 0.0055(10) 0.0079(10)
C4 0.0207(12) 0.0238(12) 0.0173(11) 0.0097(10) 0.0086(10) 0.0121(10)
C5 0.0154(11) 0.0200(12) 0.0204(12) 0.0070(10) 0.0062(10) 0.0063(10)
C6 0.0225(13) 0.0300(14) 0.0191(12) 0.0110(11) 0.0063(10) 0.0078(11)
C7 0.0305(15) 0.0334(15) 0.0192(13) 0.0068(11) 0.0126(12) 0.0070(12)
C8 0.0250(14) 0.0310(15) 0.0268(14) 0.0019(12) 0.0116(12) 0.0099(12)
C9 0.0243(14) 0.0237(13) 0.0255(13) 0.0052(11) 0.0062(11) 0.0109(11)
C10 0.0241(13) 0.0211(12) 0.0203(12) 0.0075(10) 0.0084(10) 0.0086(11)
C11 0.0210(12) 0.0251(13) 0.0152(11) 0.0088(10) 0.0075(10) 0.0097(10)
C12 0.0329(15) 0.0263(14) 0.0291(14) 0.0094(12) 0.0141(12) 0.0155(13)
C13 0.0361(17) 0.0442(18) 0.0339(16) 0.0154(14) 0.0152(14) 0.0278(15)
C14 0.0237(15) 0.052(2) 0.0255(14) 0.0127(14) 0.0091(12) 0.0182(14)
C15 0.0260(14) 0.0346(16) 0.0204(13) 0.0070(12) 0.0060(11) 0.0086(13)
C16 0.0259(14) 0.0266(14) 0.0191(12) 0.0099(10) 0.0088(10) 0.0134(11)
C17 0.0183(12) 0.0233(12) 0.0187(12) 0.0062(10) 0.0100(10) 0.0087(10)
C18 0.0236(13) 0.0219(13) 0.0279(14) 0.0088(11) 0.0126(11) 0.0076(11)
C19 0.0240(14) 0.0254(15) 0.0415(17) 0.0067(13) 0.0153(13) 0.0025(12)
C20 0.0159(13) 0.0388(17) 0.0352(16) 0.0056(14) 0.0050(12) 0.0054(12)
C21 0.0208(14) 0.0383(17) 0.0314(15) 0.0125(13) 0.0082(12) 0.0137(13)
C22 0.0183(12) 0.0251(13) 0.0243(13) 0.0094(11) 0.0078(10) 0.0084(11)
C23 0.0196(12) 0.0241(13) 0.0193(12) 0.0087(10) 0.0102(10) 0.0100(10)
C24 0.0266(14) 0.0254(13) 0.0244(13) 0.0125(11) 0.0156(11) 0.0134(11)
C25 0.0283(14) 0.0211(13) 0.0304(14) 0.0061(11) 0.0168(12) 0.0082(11)
C26 0.0181(13) 0.0296(14) 0.0265(14) 0.0023(11) 0.0104(11) 0.0062(11)
C27 0.0202(13) 0.0362(15) 0.0218(13) 0.0106(11) 0.0086(11) 0.0133(12)
C28 0.0187(12) 0.0237(13) 0.0233(12) 0.0106(10) 0.0089(10) 0.0087(10)
C29 0.0208(12) 0.0255(13) 0.0215(12) 0.0127(10) 0.0106(10) 0.0112(10)
C30 0.0370(16) 0.0334(15) 0.0287(14) 0.0184(13) 0.0184(13) 0.0211(13)
C31 0.0405(18) 0.052(2) 0.0434(18) 0.0328(16) 0.0281(15) 0.0330(16)
C32 0.0248(15) 0.069(2) 0.053(2) 0.0458(19) 0.0189(15) 0.0269(16)
C33 0.0228(15) 0.051(2) 0.0347(17) 0.0201(16) 0.0031(13) 0.0072(14)
C34 0.0221(13) 0.0293(14) 0.0283(14) 0.0121(12) 0.0078(11) 0.0113(12)
C35 0.0146(11) 0.0176(11) 0.0159(11) 0.0033(9) 0.0045(9) 0.0038(9)
C36 0.0236(13) 0.0231(13) 0.0190(12) 0.0076(10) 0.0065(10) 0.0079(11)
C37 0.0284(15) 0.0352(16) 0.0194(13) 0.0100(12) 0.0095(11) 0.0070(12)
C38 0.0210(13) 0.0282(14) 0.0263(14) 0.0001(11) 0.0105(11) 0.0049(11)
C39 0.0214(13) 0.0229(13) 0.0322(15) 0.0061(11) 0.0076(11) 0.0109(11)
C40 0.0195(12) 0.0213(12) 0.0234(12) 0.0095(10) 0.0090(10) 0.0066(10)

loop_
_atom_type_symbol
_atom_type_description
_atom_type_scat_dispersion_real
_atom_type_scat_dispersion_imag
_atom_type_scat_source
C C 0.0033 0.0016 'International Tables Vol C Tables 4.2.6.8 and 6.1.1.4'
H H 0.0000 0.0000 'International Tables Vol C Tables 4.2.6.8 and 6.1.1.4'
N N 0.0061 0.0033 'International Tables Vol C Tables 4.2.6.8 and 6.1.1.4'
P P 0.1023 0.0942 'International Tables Vol C Tables 4.2.6.8 and 6.1.1.4'

loop_
_geom_angle_atom_site_label_1
_geom_angle_atom_site_label_2
_geom_angle_atom_site_label_3
_geom_angle
C5 P1 C11 103.90(12)
C5 P1 C1 102.11(11)
C11 P1 C1 102.65(11)
C35 N1 C4 117.7(2)
C35 N1 C29 118.8(2)
C4 N1 C29 117.3(2)
C2 C1 C17 123.8(2)
C2 C1 P1 122.05(19)
C17 C1 P1 114.02(17)
C1 C2 C3 125.2(2)
C1 C2 H2 117.5(18)
C3 C2 H2 117.3(18)
C4 C3 C2 127.1(2)
C4 C3 H3 116.4(17)
C2 C3 H3 116.4(17)
C3 C4 N1 118.8(2)
C3 C4 C23 125.9(2)
N1 C4 C23 115.2(2)
C10 C5 C6 118.1(2)
C10 C5 P1 123.66(19)
C6 C5 P1 117.8(2)
C7 C6 C5 121.0(3)
C7 C6 H6 120(2)
C5 C6 H6 119(2)
C8 C7 C6 120.0(3)
C8 C7 H7 120(2)
C6 C7 H7 120(2)
C7 C8 C9 119.8(3)
C7 C8 H8 122(2)
C9 C8 H8 118(2)
C10 C9 C8 120.2(3)
C10 C9 H9 119.3(17)
C8 C9 H9 120.4(17)
C9 C10 C5 120.7(2)
C9 C10 H10 121(2)
C5 C10 H10 118(2)
C12 C11 C16 118.6(2)
C12 C11 P1 116.3(2)
C16 C11 P1 125.1(2)
C11 C12 C13 121.1(3)
C11 C12 H12 119(2)
C13 C12 H12 120(2)
C14 C13 C12 119.9(3)
C14 C13 H13 120(2)
C12 C13 H13 120(2)
C13 C14 C15 120.2(3)
C13 C14 H14 120(2)
C15 C14 H14 120(2)
C14 C15 C16 120.0(3)
C14 C15 H15 122(2)
C16 C15 H15 118(2)
C15 C16 C11 120.2(3)
C15 C16 H16 118(2)
C11 C16 H16 122(2)
C18 C17 C22 117.5(2)
C18 C17 C1 121.5(2)
C22 C17 C1 121.0(2)
C19 C18 C17 121.1(3)
C19 C18 H18 120.5(19)
C17 C18 H18 118.4(19)
C20 C19 C18 120.1(3)
C20 C19 H19 120(2)
C18 C19 H19 120(2)
C21 C20 C19 119.8(3)
C21 C20 H20 121(2)
C19 C20 H20 119(2)
C20 C21 C22 120.7(3)
C20 C21 H21 122(2)
C22 C21 H21 117(2)
C21 C22 C17 120.8(3)
C21 C22 H22 119(2)
C17 C22 H22 121(2)
C28 C23 C24 118.2(2)
C28 C23 C4 122.0(2)
C24 C23 C4 119.8(2)
C25 C24 C23 121.2(3)
C25 C24 H24 121.2(19)
C23 C24 H24 117.6(19)
C24 C25 C26 120.0(3)
C24 C25 H25 117(2)
C26 C25 H25 123(2)
C27 C26 C25 119.2(3)
C27 C26 H26 121.9(19)
C25 C26 H26 118.8(19)
C26 C27 C28 120.7(3)
C26 C27 H27 118.3(17)
C28 C27 H27 121.0(17)
C27 C28 C23 120.7(2)
C27 C28 H28 120.7(15)
C23 C28 H28 118.6(15)
C30 C29 C34 119.6(3)
C30 C29 N1 118.8(2)
C34 C29 N1 121.6(2)
C31 C30 C29 120.0(3)
C31 C30 H30 120(2)
C29 C30 H30 120(2)
C32 C31 C30 120.9(3)
C32 C31 H31 121(2)
C30 C31 H31 118(2)
C31 C32 C33 119.3(3)
C31 C32 H32 123(2)
C33 C32 H32 118(2)
C34 C33 C32 120.5(3)
C34 C33 H33 118(2)
C32 C33 H33 122(2)
C33 C34 C29 119.8(3)
C33 C34 H34 120(2)
C29 C34 H34 120.1(19)
C40 C35 C36 119.6(2)
C40 C35 N1 120.8(2)
C36 C35 N1 119.6(2)
C37 C36 C35 119.9(3)
C37 C36 H36 121.6(19)
C35 C36 H36 118.5(19)
C36 C37 C38 120.7(3)
C36 C37 H37 119.6(19)
C38 C37 H37 119.6(19)
C39 C38 C37 119.0(3)
C39 C38 H38 120(2)
C37 C38 H38 121(2)
C38 C39 C40 120.9(3)
C38 C39 H39 121.3(19)
C40 C39 H39 117.8(19)
C39 C40 C35 119.9(2)
C39 C40 H40 120.4(18)
C35 C40 H40 119.6(18)

loop_
_geom_bond_atom_site_label_1
_geom_bond_atom_site_label_2
_geom_bond_distance
P1 C5 1.820(3)
P1 C11 1.823(3)
P1 C1 1.829(2)
N1 C35 1.429(3)
N1 C4 1.433(3)
N1 C29 1.435(3)
C1 C2 1.355(3)
C1 C17 1.484(3)
C2 C3 1.446(3)
C2 H2 0.95(3)
C3 C4 1.349(3)
C3 H3 0.96(3)
C4 C23 1.487(4)
C5 C10 1.392(4)
C5 C6 1.404(3)
C6 C7 1.387(4)
C6 H6 0.94(3)
C7 C8 1.381(4)
C7 H7 0.97(3)
C8 C9 1.388(4)
C8 H8 0.99(4)
C9 C10 1.391(4)
C9 H9 0.97(3)
C10 H10 0.99(3)
C11 C12 1.392(4)
C11 C16 1.401(4)
C12 C13 1.386(4)
C12 H12 0.95(3)
C13 C14 1.381(5)
C13 H13 1.00(3)
C14 C15 1.386(4)
C14 H14 0.91(4)
C15 C16 1.395(4)
C15 H15 1.02(4)
C16 H16 0.94(3)
C17 C18 1.405(4)
C17 C22 1.404(4)
C18 C19 1.387(4)
C18 H18 0.96(3)
C19 C20 1.381(5)
C19 H19 0.97(3)
C20 C21 1.376(4)
C20 H20 0.94(4)
C21 C22 1.387(4)
C21 H21 0.94(3)
C22 H22 0.94(3)
C23 C28 1.397(3)
C23 C24 1.399(4)
C24 C25 1.383(4)
C24 H24 0.99(3)
C25 C26 1.398(4)
C25 H25 0.99(4)
C26 C27 1.386(4)
C26 H26 0.97(3)
C27 C28 1.388(4)
C27 H27 1.01(3)
C28 H28 0.99(3)
C29 C30 1.393(4)
C29 C34 1.394(4)
C30 C31 1.385(4)
C30 H30 1.00(4)
C31 C32 1.376(5)
C31 H31 0.98(4)
C32 C33 1.395(5)
C32 H32 0.95(4)
C33 C34 1.388(4)
C33 H33 0.91(4)
C34 H34 0.93(3)
C35 C40 1.392(4)
C35 C36 1.394(3)
C36 C37 1.388(4)
C36 H36 0.99(3)
C37 C38 1.393(4)
C37 H37 0.95(3)
C38 C39 1.382(4)
C38 H38 1.01(4)
C39 C40 1.391(4)
C39 H39 0.96(3)
C40 H40 0.98(3)
